data_4509073
loop_
_publ_author_name
'Keene, Tony D.'
'Hursthouse, Michael B.'
'Price, Daniel J.'

_publ_section_title
;
 Two-Dimensional Metal&#x2212;Organic Frameworks: A System with Competing
 Chelating Ligands
;
_journal_issue 6
_journal_name_full 'Crystal Growth &amp; Design'
_journal_page_first 2604
_journal_paper_doi 10.1021/cg800769z
_journal_volume 9
_journal_year 2009
_chemical_formula_moiety 'C4 H8 N2 Ni O4'
_chemical_formula_sum 'C4 H8 N2 Ni O4'
_chemical_formula_weight 206.83
_chemical_melting_point ?
_chemical_name_common 'Nickel(II) ethylenediamine oxalate'
_chemical_name_systematic
;
 Nickel(II) ethylenediamine oxalate
;
_space_group_IT_number 12
_symmetry_cell_setting monoclinic
_symmetry_space_group_name_Hall '-C 2y'
_symmetry_space_group_name_H-M 'C 1 2/m 1'
_atom_sites_solution_hydrogens geom
_atom_sites_solution_primary direct
_atom_sites_solution_secondary difmap
_audit_creation_method SHELXL-97
_cell_angle_alpha 90.00
_cell_angle_beta 108.185(5)
_cell_angle_gamma 90.00
_cell_formula_units_Z 2
_cell_length_a 7.571(5)
_cell_length_b 8.345(5)
_cell_length_c 5.397(5)
_cell_measurement_reflns_used 1600
_cell_measurement_temperature 293(2)
_cell_measurement_theta_max 27.48
_cell_measurement_theta_min 2.91
_cell_volume 324.0(4)
_computing_cell_refinement 'DENZO (Otwinowski and Minor, 1997) and COLLECT (Hooft, 1998)'
_computing_data_collection 'DENZO (Otwinowski and Minor, 1997)'
_computing_data_reduction 'DENZO (Otwinowski and Minor, 1997) and COLLECT (Hooft, 1998)'
_computing_molecular_graphics 'Diamond (Brandenburg, 1998)'
_computing_structure_refinement
;SHELXS-97 (Sheldrick, 1997a) in WINGX (L.J. Farrugia, J. Appl. Cryst.,
 1999, 32, 837-838
;
_computing_structure_solution
;SHELXS-97 (Sheldrick, 1997a) in WINGX (L.J. Farrugia, J. Appl. Cryst.,
 1999, 32, 837-838
;
_diffrn_ambient_temperature 293(2)
_diffrn_detector_area_resol_mean 9.091
_diffrn_measured_fraction_theta_full 0.992
_diffrn_measured_fraction_theta_max 0.992
_diffrn_measurement_device_type 'Nonius Kappa CCD Area Detector'
_diffrn_measurement_method '\f and \w scans to fill Ewald Sphere'
_diffrn_radiation_monochromator graphite
_diffrn_radiation_source 'Nonius FR591 rotating anode'
_diffrn_radiation_type MoK\a
_diffrn_radiation_wavelength 0.71069
_diffrn_reflns_av_R_equivalents 0.0344
_diffrn_reflns_av_sigmaI/netI 0.0272
_diffrn_reflns_limit_h_max 9
_diffrn_reflns_limit_h_min -9
_diffrn_reflns_limit_k_max 10
_diffrn_reflns_limit_k_min -10
_diffrn_reflns_limit_l_max 6
_diffrn_reflns_limit_l_min -6
_diffrn_reflns_number 1601
_diffrn_reflns_theta_full 27.29
_diffrn_reflns_theta_max 27.29
_diffrn_reflns_theta_min 3.74
_exptl_absorpt_coefficient_mu 2.957
_exptl_absorpt_correction_T_max 0.7440
_exptl_absorpt_correction_T_min 0.5590
_exptl_absorpt_correction_type multi-scan
_exptl_absorpt_process_details 'SORTAV (Blessing, 1997)'
_exptl_crystal_colour blue
_exptl_crystal_density_diffrn 2.120
_exptl_crystal_density_method 'not measured'
_exptl_crystal_description block
_exptl_crystal_F_000 212
_exptl_crystal_size_max 0.2
_exptl_crystal_size_mid 0.2
_exptl_crystal_size_min 0.1
_refine_diff_density_max 0.549
_refine_diff_density_min -0.527
_refine_diff_density_rms 0.076
_refine_ls_extinction_method none
_refine_ls_goodness_of_fit_ref 1.124
_refine_ls_hydrogen_treatment mixed
_refine_ls_matrix_type full
_refine_ls_number_parameters 31
_refine_ls_number_reflns 388
_refine_ls_number_restraints 0
_refine_ls_restrained_S_all 1.124
_refine_ls_R_factor_all 0.0208
_refine_ls_R_factor_gt 0.0207
_refine_ls_shift/su_max 0.000
_refine_ls_shift/su_mean 0.000
_refine_ls_structure_factor_coef Fsqd
_refine_ls_weighting_details 'calc w=1/[\s^2^(Fo^2^)+(0.0203P)^2^+0.4020P] where P=(Fo^2^+2Fc^2^)/3'
_refine_ls_weighting_scheme calc
_refine_ls_wR_factor_gt 0.0508
_refine_ls_wR_factor_ref 0.0508
_reflns_number_gt 384
_reflns_number_total 388
_reflns_threshold_expression >2sigma(I)
_cod_data_source_file cg800769zsup1.cif
_cod_data_source_block s92
_cod_depositor_comments
;
The following automatic conversions were performed:

'_chemical_melting_point' value 'N/A' was changed to '?' - the value
is undefined or not given.

'_symmetry_cell_setting' value
'Monoclinic' changed to 'monoclinic' according to
/home/saulius/struct/CIF-dictionaries/cif_core.dic dictionary named
'cif_core.dic' version 2.4.2 from 2011-04-26.

Automatic conversion script
Id: cif_fix_values 1891 2012-01-12 08:04:46Z andrius 
;
_cod_original_sg_symbol_H-M C2/m
_cod_database_code 4509073

loop_
_symmetry_equiv_pos_as_xyz
'x, y, z'
'-x, y, -z'
'x+1/2, y+1/2, z'
'-x+1/2, y+1/2, -z'
'-x, -y, -z'
'x, -y, z'
'-x+1/2, -y+1/2, -z'
'x+1/2, -y+1/2, z'

loop_
_atom_site_label
_atom_site_type_symbol
_atom_site_fract_x
_atom_site_fract_y
_atom_site_fract_z
_atom_site_U_iso_or_equiv
_atom_site_adp_type
_atom_site_occupancy
_atom_site_symmetry_multiplicity
_atom_site_calc_flag
_atom_site_refinement_flags
Ni1 Ni 1.0000 1.0000 0.0000 0.01244(16) Uani 1 4 d S
O1 O 1.00223(15) 0.83825(14) 0.2940(2) 0.0142(3) Uani 1 1 d .
N1 N 0.7056(3) 1.0000 -0.1334(4) 0.0147(4) Uani 1 2 d S
H1A H 0.6675 1.0887 -0.2377 0.018 Uiso 1.00 1 calc PR
C2 C 0.6051(3) 1.0000 0.0613(5) 0.0161(5) Uani 1 2 d S
H2A H 0.6422 1.0958 0.1737 0.019 Uiso 1.00 1 calc PR
C1 C 1.0000 0.9067(3) 0.5000 0.0128(5) Uani 1 2 d S

loop_
_atom_site_aniso_label
_atom_site_aniso_U_11
_atom_site_aniso_U_22
_atom_site_aniso_U_33
_atom_site_aniso_U_23
_atom_site_aniso_U_13
_atom_site_aniso_U_12
Ni1 0.0102(2) 0.0167(2) 0.0105(3) 0.000 0.00341(16) 0.000
O1 0.0150(6) 0.0170(6) 0.0110(6) -0.0004(4) 0.0045(5) 0.0001(4)
N1 0.0100(9) 0.0199(10) 0.0148(10) 0.000 0.0051(8) 0.000
C2 0.0113(11) 0.0212(12) 0.0154(13) 0.000 0.0037(9) 0.000
C1 0.0083(9) 0.0161(12) 0.0128(12) 0.000 0.0016(8) 0.000

loop_
_atom_type_symbol
_atom_type_description
_atom_type_scat_dispersion_real
_atom_type_scat_dispersion_imag
_atom_type_scat_source
C C 0.0033 0.0016 'International Tables Vol C Tables 4.2.6.8 and 6.1.1.4'
N N 0.0061 0.0033 'International Tables Vol C Tables 4.2.6.8 and 6.1.1.4'
Ni Ni 0.3393 1.1124 'International Tables Vol C Tables 4.2.6.8 and 6.1.1.4'
O O 0.0106 0.0060 'International Tables Vol C Tables 4.2.6.8 and 6.1.1.4'
H H 0.0000 0.0000 'International Tables Vol C Tables 4.2.6.8 and 6.1.1.4'

loop_
_geom_angle_atom_site_label_1
_geom_angle_atom_site_label_2
_geom_angle_atom_site_label_3
_geom_angle
_geom_angle_site_symmetry_1
_geom_angle_site_symmetry_3
O1 Ni1 O1 180.0 6_575 2_755
O1 Ni1 O1 80.96(9) 6_575 .
O1 Ni1 O1 99.04(9) 2_755 .
O1 Ni1 O1 99.04(9) 6_575 5_775
O1 Ni1 O1 80.96(9) 2_755 5_775
O1 Ni1 O1 180.00(5) . 5_775
O1 Ni1 N1 89.06(5) 6_575 5_775
O1 Ni1 N1 90.94(5) 2_755 5_775
O1 Ni1 N1 89.06(5) . 5_775
O1 Ni1 N1 90.94(5) 5_775 5_775
O1 Ni1 N1 90.94(5) 6_575 .
O1 Ni1 N1 89.06(5) 2_755 .
O1 Ni1 N1 90.94(5) . .
O1 Ni1 N1 89.06(5) 5_775 .
N1 Ni1 N1 180.0 5_775 .
C1 O1 Ni1 112.44(13) . .
C2 N1 Ni1 118.64(15) . .
C2 N1 H1A 107.7 . .
Ni1 N1 H1A 107.7 . .
N1 C2 C2 113.0(3) . 5_675
N1 C2 H2A 109.0 . .
C2 C2 H2A 109.0 5_675 .
O1 C1 O1 125.9(2) . 2_756
O1 C1 C1 117.07(11) . 5_776
O1 C1 C1 117.07(11) 2_756 5_776

loop_
_geom_bond_atom_site_label_1
_geom_bond_atom_site_label_2
_geom_bond_distance
_geom_bond_site_symmetry_2
Ni1 O1 2.0793(17) 6_575
Ni1 O1 2.0793(17) 2_755
Ni1 O1 2.0793(17) .
Ni1 O1 2.0793(17) 5_775
Ni1 N1 2.118(2) 5_775
Ni1 N1 2.118(2) .
O1 C1 1.2545(19) .
N1 C2 1.477(3) .
N1 H1A 0.9200 .
C2 C2 1.521(4) 5_675
C2 H2A 0.9900 .
C1 O1 1.2545(19) 2_756
C1 C1 1.558(5) 5_776
